data_1007247
loop_
_publ_author_name
'Masse, R'
'Guitel, J C'
'Durif, A'

_publ_section_title
;
Structure cristalline d'une nouvelle variante de pyrophosphate de
nickel Ni2 P2 O7
;
_journal_coden_ASTM MRBUAC
_journal_name_full 'Materials Research Bulletin'
_journal_page_first 337
_journal_page_last 341
_journal_paper_doi 10.1016/0025-5408(79)90098-9
_journal_volume 14
_journal_year 1979
_chemical_formula_structural 'Ni2 P2 O7'
_chemical_formula_sum 'Ni2 O7 P2'
_chemical_name_systematic 'Dinickel diphosphate'
_space_group_IT_number 14
_symmetry_cell_setting monoclinic
_symmetry_Int_Tables_number 14
_symmetry_space_group_name_Hall '-P 2yab'
_symmetry_space_group_name_H-M 'P 1 21/a 1'
_cell_angle_alpha 90
_cell_angle_beta 97.46(10)
_cell_angle_gamma 90
_cell_formula_units_Z 2
_cell_length_a 5.212(3)
_cell_length_b 9.913(5)
_cell_length_c 4.475(3)
_cell_volume 229.3
_exptl_crystal_density_meas 3.06
_refine_ls_R_factor_all 0.041
_cod_database_code 1007247

loop_
_symmetry_equiv_pos_as_xyz
x,y,z
1/2-x,1/2+y,-z
-x,-y,-z
1/2+x,1/2-y,z

loop_
_atom_site_label
_atom_site_type_symbol
_atom_site_symmetry_multiplicity
_atom_site_Wyckoff_symbol
_atom_site_fract_x
_atom_site_fract_y
_atom_site_fract_z
_atom_site_occupancy
_atom_site_attached_hydrogens
_atom_site_calc_flag
Ni1 Ni2+ 4 e 0.58406(6) 0.34344(3) 0.90340(7) 1. 0 d
P1 P5+ 4 e 0.6569(1) 0.11126(6) 0.3579(1) 1. 0 d
O1 O2- 4 e 0.7618(3) 0.2037(2) 0.6177(4) 1. 0 d
O2 O2- 4 e 0.4635(4) 0.1793(2) 0.1194(4) 1. 0 d
O3 O2- 4 e 0.8713(4) 0.0415(2) 0.2132(4) 1. 0 d
O4 O2- 2 b 0.5 0. 0.5 1. 0 d

loop_
_atom_type_symbol
_atom_type_oxidation_number
Ni2+ 2.000
P5+ 5.000
O2- -2.000
